data_1550993
loop_
_publ_author_name
'Liu, Yizhu'
'Varava, Paul'
'Fabrizio, Alberto'
'Eymann, L\'eonard Y. M.'
'Tskhovrebov, Alexander G.'
'Planes, Oph\'elie Marie'
'Solari, Euro'
'Fadaei-Tirani, Farzaneh'
'Scopelliti, Rosario'
'Sienkiewicz, Andrzej'
'Corminboeuf, Cl\'emence'
'Severin, Kay'

_publ_section_title
;
 Synthesis of aminyl biradicals by base-induced Csp3--Csp3 coupling of
 cationic azo dyes
;
_journal_name_full 'Chemical Science'
_journal_paper_doi 10.1039/C9SC01502G
_journal_year 2019
_chemical_formula_moiety 'C56 H76 Li2 N10 O6'
_chemical_formula_sum 'C56 H76 Li2 N10 O6'
_chemical_formula_weight 999.14
_space_group_crystal_system monoclinic
_space_group_IT_number 14
_space_group_name_Hall '-P 2yn'
_space_group_name_H-M_alt 'P 1 21/n 1'
_symmetry_space_group_name_Hall '-P 2yn'
_symmetry_space_group_name_H-M 'P 1 21/n 1'
_atom_sites_solution_hydrogens geom
_atom_sites_solution_primary dual
_atom_sites_solution_secondary difmap
_audit_creation_method SHELXL-2018/3
_audit_update_record
;
2019-03-18 deposited with the CCDC.    2019-05-03 downloaded from the CCDC.
;
_cell_angle_alpha 90
_cell_angle_beta 91.9104(17)
_cell_angle_gamma 90
_cell_formula_units_Z 2
_cell_length_a 11.2403(2)
_cell_length_b 16.0729(2)
_cell_length_c 17.9830(3)
_cell_measurement_reflns_used 8082
_cell_measurement_temperature 140.00(10)
_cell_measurement_theta_max 74.5760
_cell_measurement_theta_min 4.6930
_cell_volume 3247.08(9)
_computing_cell_refinement 'CrysAlisPro 1.171.38.46 (Rigaku OD, 2015)'
_computing_data_collection 'CrysAlisPro 1.171.38.46 (Rigaku OD, 2015)'
_computing_data_reduction 'CrysAlisPro 1.171.38.46 (Rigaku OD, 2015)'
_computing_molecular_graphics 'Mercury 4.0.0 (CCDC, 2018)'
_computing_publication_material 'CIFTab (Shedlrick, 2015)'
_computing_structure_refinement 'SHELXL-2018/3 (Sheldrick, 2018)'
_computing_structure_solution 'SHELXT (Sheldrick, 2015)'
_diffrn_ambient_environment N~2~
_diffrn_ambient_temperature 140.00(10)
_diffrn_detector 'CCD plate'
_diffrn_detector_area_resol_mean 10.2665
_diffrn_detector_type Atlas
_diffrn_measured_fraction_theta_full 1.000
_diffrn_measured_fraction_theta_max 0.980
_diffrn_measurement_details
;
List of Runs (angles in degrees, time in seconds):

  # Type    Start    End  Width  t~exp~   \w     \q     \k     \f   Frames
#--------------------------------------------------------------------------
  1  \w    -67.00  30.00   1.00    2.50    --  -43.01  37.00 -90.00   97
  2  \w     23.00  94.00   1.00    2.50    --   43.01-125.00 -30.00   71
  3  \w     36.00 125.00   1.00   10.00    --  109.26 -45.00  30.00   89
  4  \w    124.00 164.00   1.00   10.00    --  109.26  30.00  60.00   40
  5  \w     82.00 128.00   1.00   10.00    --  109.26 -77.00-150.00   46
  6  \w     71.00 116.00   1.00   10.00    --  109.26-111.00-120.00   45
  7  \w     53.00 117.00   1.00   10.00    --  109.26 -45.00 -90.00   64
  8  \w     62.00 103.00   1.00   10.00    --  109.26-111.00  30.00   41
  9  \w     69.00 133.00   1.00   10.00    --  109.26 -77.00  90.00   64
 10  \w     56.00 116.00   1.00   10.00    --  109.26-111.00  90.00   60
 11  \w     25.00  99.00   1.00    2.50    --   43.01-125.00  60.00   74
 12  \w     34.00  60.00   1.00   10.00    --  109.26-111.00-120.00   26
 13  \w     42.00 133.00   1.00   10.00    --  109.26 -45.00-180.00   91
 14  \w    152.00 178.00   1.00   10.00    --  109.26  61.00-180.00   26
 15  \w     84.00 110.00   1.00   10.00    --  109.26  61.00-180.00   26
 16  \w     30.00 174.00   1.00   10.00    --  109.26   0.00-150.00  144
 17  \w   -113.00 -19.00   1.00    2.50    --  -43.01 -37.00  90.00   94
 18  \w   -121.00 -96.00   1.00    2.50    --  -43.01 -99.00-180.00   25
 19  \w   -122.00 -89.00   1.00    2.50    --  -43.01 -99.00-120.00   33
 20  \w   -124.00 -99.00   1.00    2.50    --  -43.01 -99.00 -90.00   25
;
_diffrn_measurement_device 'four-circle diffractometer'
_diffrn_measurement_device_type 'SuperNova, Dual, Cu at zero, Atlas'
_diffrn_measurement_method '\w scans'
_diffrn_radiation_monochromator mirror
_diffrn_radiation_probe x-ray
_diffrn_radiation_type 'Cu K\a'
_diffrn_radiation_wavelength 1.54184
_diffrn_reflns_av_R_equivalents 0.0257
_diffrn_reflns_av_unetI/netI 0.0205
_diffrn_reflns_Laue_measured_fraction_full 1.000
_diffrn_reflns_Laue_measured_fraction_max 0.980
_diffrn_reflns_limit_h_max 13
_diffrn_reflns_limit_h_min -14
_diffrn_reflns_limit_k_max 20
_diffrn_reflns_limit_k_min -15
_diffrn_reflns_limit_l_max 16
_diffrn_reflns_limit_l_min -22
_diffrn_reflns_number 23382
_diffrn_reflns_point_group_measured_fraction_full 1.000
_diffrn_reflns_point_group_measured_fraction_max 0.980
_diffrn_reflns_theta_full 67.684
_diffrn_reflns_theta_max 75.453
_diffrn_reflns_theta_min 3.689
_diffrn_source 'micro-focus sealed X-ray tube'
_diffrn_source_type 'SuperNova (Cu) X-ray Source'
_exptl_absorpt_coefficient_mu 0.533
_exptl_absorpt_correction_T_max 1.000
_exptl_absorpt_correction_T_min 0.203
_exptl_absorpt_correction_type gaussian
_exptl_absorpt_process_details
;
CrysAlisPro 1.171.38.46 (Rigaku Oxford Diffraction, 2015)
Numerical absorption correction based on gaussian integration over
a multifaceted crystal model.
Empirical absorption correction using spherical harmonics,
 implemented in SCALE3 ABSPACK scaling algorithm.
;
_exptl_crystal_colour 'clear intense yellow'
_exptl_crystal_density_diffrn 1.022
_exptl_crystal_description plate
_exptl_crystal_F_000 1072
_exptl_crystal_size_max 0.541
_exptl_crystal_size_mid 0.430
_exptl_crystal_size_min 0.060
_refine_diff_density_max 0.315
_refine_diff_density_min -0.284
_refine_diff_density_rms 0.044
_refine_ls_extinction_method none
_refine_ls_goodness_of_fit_ref 1.063
_refine_ls_hydrogen_treatment constr
_refine_ls_matrix_type full
_refine_ls_number_parameters 430
_refine_ls_number_reflns 6605
_refine_ls_number_restraints 348
_refine_ls_restrained_S_all 1.127
_refine_ls_R_factor_all 0.0703
_refine_ls_R_factor_gt 0.0593
_refine_ls_shift/su_max 0.000
_refine_ls_shift/su_mean 0.000
_refine_ls_structure_factor_coef Fsqd
_refine_ls_weighting_details 'w=1/[\s^2^(Fo^2^)+(0.1161P)^2^+0.6157P] where P=(Fo^2^+2Fc^2^)/3'
_refine_ls_weighting_scheme calc
_refine_ls_wR_factor_gt 0.1813
_refine_ls_wR_factor_ref 0.1949
_reflns_Friedel_coverage 0.000
_reflns_number_gt 5230
_reflns_number_total 6605
_reflns_threshold_expression 'I > 2\s(I)'
_cod_data_source_file c9sc01502g2.cif
_cod_data_source_block yzl719
_cod_original_cell_volume 3247.07(10)
_cod_database_code 1550993
_shelx_shelxl_version_number 2018/3
_shelx_space_group_comment
;
The symmetry employed for this shelxl refinement is uniquely defined
by the following loop, which should always be used as a source of
symmetry information in preference to the above space-group names.
They are only intended as comments.
;
_shelx_estimated_absorpt_t_min 0.761
_shelx_estimated_absorpt_t_max 0.969

loop_
_space_group_symop_operation_xyz
'x, y, z'
'-x+1/2, y+1/2, -z+1/2'
'-x, -y, -z'
'x-1/2, -y-1/2, z-1/2'

loop_
_atom_site_label
_atom_site_type_symbol
_atom_site_fract_x
_atom_site_fract_y
_atom_site_fract_z
_atom_site_U_iso_or_equiv
_atom_site_adp_type
_atom_site_occupancy
_atom_site_site_symmetry_order
_atom_site_calc_flag
_atom_site_refinement_flags_posn
_atom_site_refinement_flags_adp
_atom_site_refinement_flags_occupancy
_atom_site_disorder_assembly
_atom_site_disorder_group
O1 O 0.10144(13) 0.49454(9) 0.46899(9) 0.0653(4) Uani 1 1 d . . . . .
O2 O 0.1016(7) 0.6382(6) 0.6021(5) 0.073(2) Uani 0.647(17) 1 d D U P A 1
O3 O 0.1167(13) 0.6402(12) 0.5922(10) 0.077(3) Uani 0.353(17) 1 d D U P A 2
O4 O -0.0190(6) 0.6729(4) 0.4426(4) 0.0576(12) Uani 0.561(10) 1 d D U P A 1
O5 O -0.0019(12) 0.6615(7) 0.4329(6) 0.094(3) Uani 0.439(10) 1 d D U P A 2
N1 N 0.36638(11) 0.43507(7) 0.33082(7) 0.0361(3) Uani 1 1 d . . . . .
N2 N 0.46471(13) 0.39641(9) 0.30514(8) 0.0468(3) Uani 1 1 d . . . . .
N3 N 0.47315(13) 0.32439(9) 0.33830(8) 0.0461(3) Uani 1 1 d . . . . .
N4 N 0.20709(12) 0.40377(8) 0.41699(8) 0.0432(3) Uani 1 1 d . . . . .
N5 N 0.19944(14) 0.47907(9) 0.43641(9) 0.0520(4) Uani 1 1 d . . . . .
C1 C 0.38143(13) 0.31496(9) 0.38487(8) 0.0369(3) Uani 1 1 d . . . . .
C2 C 0.31181(13) 0.38615(8) 0.38087(8) 0.0337(3) Uani 1 1 d . . . . .
C3 C 0.37227(15) 0.24091(9) 0.43259(9) 0.0420(4) Uani 1 1 d . . . . .
C4 C 0.46879(18) 0.18587(10) 0.43823(12) 0.0557(5) Uani 1 1 d . . . . .
H4 H 0.537894 0.195815 0.410551 0.067 Uiso 1 1 calc R U . . .
C5 C 0.4634(2) 0.11684(11) 0.48428(14) 0.0684(7) Uani 1 1 d . . . . .
H5 H 0.529011 0.079659 0.487887 0.082 Uiso 1 1 calc R U . . .
C6 C 0.3654(3) 0.10182(12) 0.52421(14) 0.0752(7) Uani 1 1 d . . . . .
H6 H 0.363081 0.054708 0.556037 0.090 Uiso 1 1 calc R U . . .
C7 C 0.2688(3) 0.15513(13) 0.51861(14) 0.0750(7) Uani 1 1 d . . . . .
H7 H 0.199816 0.144240 0.546148 0.090 Uiso 1 1 calc R U . . .
C8 C 0.27266(19) 0.22489(11) 0.47251(11) 0.0554(5) Uani 1 1 d . . . . .
H8 H 0.206260 0.261397 0.468727 0.066 Uiso 1 1 calc R U . . .
C9 C 0.33613(14) 0.51534(9) 0.30035(8) 0.0392(3) Uani 1 1 d . . . . .
C10 C 0.38974(17) 0.58567(10) 0.33233(9) 0.0468(4) Uani 1 1 d . . . . .
C11 C 0.3683(2) 0.66160(11) 0.29732(11) 0.0576(5) Uani 1 1 d . . . . .
H11 H 0.403225 0.710780 0.317646 0.069 Uiso 1 1 calc R U . . .
C12 C 0.2972(2) 0.66651(12) 0.23350(12) 0.0625(5) Uani 1 1 d . . . . .
H12 H 0.285355 0.718681 0.209547 0.075 Uiso 1 1 calc R U . . .
C13 C 0.24270(19) 0.59592(12) 0.20402(11) 0.0598(5) Uani 1 1 d . . . . .
H13 H 0.192380 0.600452 0.160709 0.072 Uiso 1 1 calc R U . . .
C14 C 0.26084(16) 0.51852(10) 0.23710(9) 0.0468(4) Uani 1 1 d . . . . .
C15 C 0.4657(2) 0.58102(11) 0.40358(11) 0.0584(5) Uani 1 1 d . . . . .
H15 H 0.466222 0.521852 0.420769 0.070 Uiso 1 1 calc R U . . .
C16 C 0.4112(3) 0.63367(18) 0.46424(13) 0.0817(7) Uani 1 1 d . . . . .
H16A H 0.328102 0.617203 0.470058 0.122 Uiso 1 1 calc R U . . .
H16B H 0.414600 0.692554 0.450320 0.122 Uiso 1 1 calc R U . . .
H16C H 0.455962 0.625096 0.511320 0.122 Uiso 1 1 calc R U . . .
C17 C 0.5924(2) 0.60631(19) 0.39162(15) 0.0824(7) Uani 1 1 d . . . . .
H17A H 0.594513 0.664509 0.375461 0.124 Uiso 1 1 calc R U . . .
H17B H 0.626068 0.570820 0.353337 0.124 Uiso 1 1 calc R U . . .
H17C H 0.639103 0.600102 0.438274 0.124 Uiso 1 1 calc R U . . .
C18 C 0.20049(19) 0.44181(12) 0.20426(10) 0.0559(5) Uani 1 1 d . . . . .
H18 H 0.220923 0.393383 0.237180 0.067 Uiso 1 1 calc R U . . .
C19 C 0.0652(2) 0.45266(19) 0.20227(17) 0.0878(8) Uani 1 1 d . . . . .
H19A H 0.043217 0.499843 0.170147 0.132 Uiso 1 1 calc R U . . .
H19B H 0.038491 0.463162 0.252728 0.132 Uiso 1 1 calc R U . . .
H19C H 0.027333 0.401945 0.182659 0.132 Uiso 1 1 calc R U . . .
C20 C 0.2426(2) 0.42267(14) 0.12738(13) 0.0706(6) Uani 1 1 d . . . . .
H20A H 0.329086 0.414702 0.129435 0.106 Uiso 1 1 calc R U . . .
H20B H 0.222267 0.469056 0.093945 0.106 Uiso 1 1 calc R U . . .
H20C H 0.203815 0.371807 0.108783 0.106 Uiso 1 1 calc R U . . .
C21 C 0.2061(8) 0.6029(7) 0.6372(5) 0.102(2) Uani 0.647(17) 1 d D U P A 1
H21A H 0.198196 0.541571 0.638780 0.123 Uiso 0.647(17) 1 calc R U P A 1
H21B H 0.276408 0.616598 0.607854 0.123 Uiso 0.647(17) 1 calc R U P A 1
C22 C 0.2226(5) 0.6338(5) 0.7099(3) 0.0853(17) Uani 0.647(17) 1 d D U P A 1
H22A H 0.305886 0.652085 0.719063 0.102 Uiso 0.647(17) 1 calc R U P A 1
H22B H 0.203360 0.590702 0.746990 0.102 Uiso 0.647(17) 1 calc R U P A 1
C23 C 0.1418(6) 0.7035(5) 0.7144(4) 0.0823(17) Uani 0.647(17) 1 d D U P A 1
H23A H 0.185428 0.756419 0.708285 0.099 Uiso 0.647(17) 1 calc R U P A 1
H23B H 0.104211 0.704171 0.763396 0.099 Uiso 0.647(17) 1 calc R U P A 1
C24 C 0.0485(6) 0.6938(6) 0.6533(4) 0.0686(15) Uani 0.647(17) 1 d D U P A 1
H24A H -0.025591 0.669974 0.672603 0.082 Uiso 0.647(17) 1 calc R U P A 1
H24B H 0.029902 0.748021 0.629423 0.082 Uiso 0.647(17) 1 calc R U P A 1
C25 C 0.2308(10) 0.6240(10) 0.6199(7) 0.078(3) Uani 0.353(17) 1 d D U P A 2
H25A H 0.290932 0.646131 0.586067 0.094 Uiso 0.353(17) 1 calc R U P A 2
H25B H 0.243613 0.563407 0.626064 0.094 Uiso 0.353(17) 1 calc R U P A 2
C26 C 0.2382(14) 0.6656(13) 0.6904(10) 0.111(4) Uani 0.353(17) 1 d D U P A 2
H26A H 0.222523 0.625026 0.730370 0.134 Uiso 0.353(17) 1 calc R U P A 2
H26B H 0.319976 0.687317 0.698994 0.134 Uiso 0.353(17) 1 calc R U P A 2
C27 C 0.1595(15) 0.7294(11) 0.6943(10) 0.104(4) Uani 0.353(17) 1 d D U P A 2
H27A H 0.196604 0.783469 0.682360 0.125 Uiso 0.353(17) 1 calc R U P A 2
H27B H 0.123602 0.732728 0.743733 0.125 Uiso 0.353(17) 1 calc R U P A 2
C28 C 0.0730(16) 0.7033(12) 0.6365(10) 0.090(4) Uani 0.353(17) 1 d D U P A 2
H28A H -0.000129 0.683728 0.660163 0.108 Uiso 0.353(17) 1 calc R U P A 2
H28B H 0.051494 0.751755 0.604799 0.108 Uiso 0.353(17) 1 calc R U P A 2
C29 C 0.0484(9) 0.7389(4) 0.4214(4) 0.083(2) Uani 0.561(10) 1 d D U P A 1
H29A H 0.133947 0.723993 0.422654 0.099 Uiso 0.561(10) 1 calc R U P A 1
H29B H 0.036846 0.787107 0.454640 0.099 Uiso 0.561(10) 1 calc R U P A 1
C30 C 0.0073(12) 0.7575(6) 0.3471(6) 0.124(3) Uani 0.561(10) 1 d D U P A 1
H30A H -0.038217 0.810276 0.346842 0.148 Uiso 0.561(10) 1 calc R U P A 1
H30B H 0.076431 0.764964 0.315002 0.148 Uiso 0.561(10) 1 calc R U P A 1
C31 C -0.0660(9) 0.6928(7) 0.3182(5) 0.119(3) Uani 0.561(10) 1 d D U P A 1
H31A H -0.137707 0.715105 0.291663 0.143 Uiso 0.561(10) 1 calc R U P A 1
H31B H -0.022121 0.656433 0.284129 0.143 Uiso 0.561(10) 1 calc R U P A 1
C32 C -0.0941(5) 0.6525(5) 0.3800(3) 0.0828(18) Uani 0.561(10) 1 d D U P A 1
H32A H -0.089272 0.591868 0.370829 0.099 Uiso 0.561(10) 1 calc R U P A 1
H32B H -0.177497 0.665735 0.391595 0.099 Uiso 0.561(10) 1 calc R U P A 1
C33 C 0.0818(10) 0.7125(8) 0.4082(7) 0.094(3) Uani 0.439(10) 1 d D U P A 2
H33A H 0.157601 0.681547 0.404739 0.112 Uiso 0.439(10) 1 calc R U P A 2
H33B H 0.094798 0.758431 0.444238 0.112 Uiso 0.439(10) 1 calc R U P A 2
C34 C 0.0506(10) 0.7454(8) 0.3392(6) 0.095(3) Uani 0.439(10) 1 d D U P A 2
H34A H 0.120880 0.759579 0.309951 0.114 Uiso 0.439(10) 1 calc R U P A 2
H34B H -0.002013 0.794589 0.342809 0.114 Uiso 0.439(10) 1 calc R U P A 2
C35 C -0.0119(13) 0.6733(6) 0.3103(5) 0.108(3) Uani 0.439(10) 1 d D U P A 2
H35A H -0.086611 0.690872 0.284120 0.130 Uiso 0.439(10) 1 calc R U P A 2
H35B H 0.037962 0.644234 0.274086 0.130 Uiso 0.439(10) 1 calc R U P A 2
C36 C -0.0358(14) 0.6238(5) 0.3638(5) 0.109(3) Uani 0.439(10) 1 d D U P A 2
H36A H 0.007820 0.570774 0.358065 0.131 Uiso 0.439(10) 1 calc R U P A 2
H36B H -0.122125 0.611361 0.362625 0.131 Uiso 0.439(10) 1 calc R U P A 2
Li1 Li 0.0225(3) 0.5867(2) 0.5152(2) 0.0602(8) Uani 1 1 d D . . . .

loop_
_atom_site_aniso_label
_atom_site_aniso_U_11
_atom_site_aniso_U_22
_atom_site_aniso_U_33
_atom_site_aniso_U_23
_atom_site_aniso_U_13
_atom_site_aniso_U_12
O1 0.0561(8) 0.0577(8) 0.0838(10) -0.0026(7) 0.0261(7) 0.0133(6)
O2 0.071(3) 0.081(3) 0.068(3) -0.015(2) -0.002(2) 0.028(3)
O3 0.066(5) 0.089(5) 0.075(6) -0.002(4) -0.007(4) -0.013(4)
O4 0.0621(19) 0.056(2) 0.055(2) 0.0098(17) 0.0018(16) -0.0104(17)
O5 0.136(7) 0.066(4) 0.080(5) 0.007(3) -0.018(4) 0.003(4)
N1 0.0395(6) 0.0346(6) 0.0340(6) -0.0009(5) -0.0025(5) 0.0037(5)
N2 0.0481(8) 0.0484(8) 0.0442(7) -0.0013(6) 0.0061(6) 0.0074(6)
N3 0.0488(8) 0.0424(7) 0.0468(8) -0.0044(6) -0.0010(6) 0.0110(6)
N4 0.0428(7) 0.0359(7) 0.0511(8) 0.0028(5) 0.0043(6) 0.0046(5)
N5 0.0494(8) 0.0451(8) 0.0622(9) -0.0032(6) 0.0105(7) 0.0071(6)
C1 0.0419(8) 0.0320(7) 0.0362(7) -0.0059(5) -0.0097(6) 0.0048(5)
C2 0.0382(7) 0.0302(6) 0.0320(7) -0.0020(5) -0.0073(5) 0.0020(5)
C3 0.0555(9) 0.0279(7) 0.0412(8) -0.0054(6) -0.0173(7) 0.0039(6)
C4 0.0638(11) 0.0338(8) 0.0680(12) -0.0042(8) -0.0228(9) 0.0093(7)
C5 0.0870(15) 0.0347(9) 0.0808(15) 0.0003(9) -0.0365(13) 0.0123(9)
C6 0.117(2) 0.0375(9) 0.0690(14) 0.0136(9) -0.0254(14) 0.0047(11)
C7 0.1073(19) 0.0469(11) 0.0708(14) 0.0180(10) 0.0029(13) 0.0011(11)
C8 0.0716(12) 0.0381(8) 0.0560(10) 0.0078(7) -0.0052(9) 0.0051(8)
C9 0.0467(8) 0.0358(7) 0.0348(7) 0.0043(6) -0.0040(6) 0.0015(6)
C10 0.0600(10) 0.0383(8) 0.0413(8) 0.0012(6) -0.0099(7) -0.0006(7)
C11 0.0781(13) 0.0368(8) 0.0566(11) 0.0037(7) -0.0159(9) -0.0080(8)
C12 0.0833(14) 0.0417(9) 0.0612(11) 0.0176(8) -0.0184(10) -0.0038(9)
C13 0.0726(12) 0.0518(10) 0.0532(10) 0.0173(8) -0.0243(9) -0.0083(9)
C14 0.0554(10) 0.0437(9) 0.0405(8) 0.0069(6) -0.0101(7) -0.0059(7)
C15 0.0792(13) 0.0436(9) 0.0506(10) 0.0005(7) -0.0238(9) -0.0076(8)
C16 0.0940(18) 0.0977(18) 0.0519(12) -0.0146(12) -0.0175(12) -0.0208(14)
C17 0.0687(14) 0.1019(18) 0.0746(15) -0.0077(13) -0.0279(12) 0.0063(13)
C18 0.0704(12) 0.0490(9) 0.0466(9) 0.0085(7) -0.0211(9) -0.0136(8)
C19 0.0699(15) 0.0969(19) 0.0962(19) -0.0160(15) -0.0029(13) -0.0305(14)
C20 0.0856(15) 0.0612(12) 0.0645(13) -0.0099(10) -0.0074(11) -0.0039(11)
C21 0.069(4) 0.130(5) 0.107(5) -0.025(4) 0.000(3) 0.032(4)
C22 0.050(2) 0.135(5) 0.071(3) 0.025(3) 0.0039(18) -0.004(2)
C23 0.077(3) 0.093(4) 0.076(3) -0.016(3) -0.001(2) -0.013(3)
C24 0.063(3) 0.069(3) 0.074(3) -0.013(2) 0.008(2) 0.0071(19)
C25 0.037(4) 0.131(7) 0.067(5) 0.002(4) 0.003(3) -0.004(4)
C26 0.074(6) 0.154(8) 0.105(7) -0.021(6) -0.010(5) 0.005(6)
C27 0.115(7) 0.094(7) 0.102(7) -0.008(6) -0.017(6) 0.006(6)
C28 0.102(8) 0.071(5) 0.097(7) -0.021(5) -0.021(6) 0.010(6)
C29 0.124(6) 0.060(3) 0.064(3) 0.008(2) 0.006(3) -0.021(3)
C30 0.199(8) 0.081(4) 0.090(5) 0.031(4) -0.010(5) -0.007(5)
C31 0.135(6) 0.132(6) 0.088(4) 0.046(4) -0.045(4) -0.033(5)
C32 0.070(3) 0.098(4) 0.080(3) 0.001(3) -0.009(2) -0.027(3)
C33 0.082(5) 0.096(6) 0.102(6) 0.024(5) -0.014(4) -0.025(4)
C34 0.105(5) 0.114(6) 0.067(4) 0.007(4) 0.019(4) -0.046(5)
C35 0.158(7) 0.094(5) 0.075(4) -0.024(4) 0.034(5) -0.040(5)
C36 0.175(7) 0.072(4) 0.079(4) 0.001(3) -0.037(5) -0.024(5)
Li1 0.065(2) 0.0482(16) 0.068(2) 0.0011(14) 0.0058(16) 0.0091(14)

loop_
_atom_type_symbol
_atom_type_description
_atom_type_scat_dispersion_real
_atom_type_scat_dispersion_imag
_atom_type_scat_source
C C 0.0181 0.0091 'International Tables Vol C Tables 4.2.6.8 and 6.1.1.4'
H H 0.0000 0.0000 'International Tables Vol C Tables 4.2.6.8 and 6.1.1.4'
Li Li 0.0008 0.0003 'International Tables Vol C Tables 4.2.6.8 and 6.1.1.4'
N N 0.0311 0.0180 'International Tables Vol C Tables 4.2.6.8 and 6.1.1.4'
O O 0.0492 0.0322 'International Tables Vol C Tables 4.2.6.8 and 6.1.1.4'

loop_
_exptl_crystal_face_index_h
_exptl_crystal_face_index_k
_exptl_crystal_face_index_l
_exptl_crystal_face_perp_dist
-7 0 6 0.0203
7 0 -6 0.0393
2 8 6 0.1753
-2 2 -11 0.2265
0 -8 8 0.1850
-4 4 -8 0.2412
3 -4 10 0.2552
1 -7 -8 0.2167
2 -9 3 0.2116
-7 2 3 0.0836
-2 -3 11 0.2017

loop_
_geom_angle_atom_site_label_1
_geom_angle_atom_site_label_2
_geom_angle_atom_site_label_3
_geom_angle
_geom_angle_site_symmetry_1
_geom_angle_site_symmetry_3
N5 O1 Li1 139.13(17) . .
N5 O1 Li1 124.51(15) . 3_566
Li1 O1 Li1 96.36(15) . 3_566
C24 O2 C21 108.6(6) . .
C24 O2 Li1 126.2(5) . .
C21 O2 Li1 122.0(5) . .
C25 O3 C28 105.8(12) . .
C25 O3 Li1 131.1(11) . .
C28 O3 Li1 123.0(10) . .
C29 O4 C32 106.2(5) . .
C29 O4 Li1 128.0(5) . .
C32 O4 Li1 119.2(5) . .
C33 O5 C36 98.2(10) . .
C33 O5 Li1 123.8(9) . .
C36 O5 Li1 115.7(8) . .
C2 N1 N2 110.51(12) . .
C2 N1 C9 131.78(13) . .
N2 N1 C9 117.67(13) . .
N3 N2 N1 107.30(13) . .
N2 N3 C1 109.62(13) . .
N5 N4 C2 112.97(13) . .
N4 N5 O1 112.18(15) . .
N3 C1 C2 108.34(13) . .
N3 C1 C3 121.23(13) . .
C2 C1 C3 130.29(15) . .
N1 C2 C1 104.22(13) . .
N1 C2 N4 126.83(13) . .
C1 C2 N4 128.91(14) . .
C8 C3 C4 119.10(16) . .
C8 C3 C1 121.98(14) . .
C4 C3 C1 118.91(17) . .
C5 C4 C3 119.9(2) . .
C5 C4 H4 120.0 . .
C3 C4 H4 120.0 . .
C6 C5 C4 120.7(2) . .
C6 C5 H5 119.6 . .
C4 C5 H5 119.6 . .
C5 C6 C7 120.0(2) . .
C5 C6 H6 120.0 . .
C7 C6 H6 120.0 . .
C6 C7 C8 120.0(2) . .
C6 C7 H7 120.0 . .
C8 C7 H7 120.0 . .
C3 C8 C7 120.2(2) . .
C3 C8 H8 119.9 . .
C7 C8 H8 119.9 . .
C14 C9 C10 123.22(14) . .
C14 C9 N1 118.20(13) . .
C10 C9 N1 118.43(13) . .
C11 C10 C9 117.28(15) . .
C11 C10 C15 120.62(15) . .
C9 C10 C15 122.08(14) . .
C12 C11 C10 120.91(16) . .
C12 C11 H11 119.5 . .
C10 C11 H11 119.5 . .
C11 C12 C13 120.53(16) . .
C11 C12 H12 119.7 . .
C13 C12 H12 119.7 . .
C12 C13 C14 120.79(16) . .
C12 C13 H13 119.6 . .
C14 C13 H13 119.6 . .
C13 C14 C9 117.22(15) . .
C13 C14 C18 120.20(15) . .
C9 C14 C18 122.58(14) . .
C17 C15 C10 112.01(18) . .
C17 C15 C16 110.92(19) . .
C10 C15 C16 110.42(18) . .
C17 C15 H15 107.8 . .
C10 C15 H15 107.8 . .
C16 C15 H15 107.8 . .
C15 C16 H16A 109.5 . .
C15 C16 H16B 109.5 . .
H16A C16 H16B 109.5 . .
C15 C16 H16C 109.5 . .
H16A C16 H16C 109.5 . .
H16B C16 H16C 109.5 . .
C15 C17 H17A 109.5 . .
C15 C17 H17B 109.5 . .
H17A C17 H17B 109.5 . .
C15 C17 H17C 109.5 . .
H17A C17 H17C 109.5 . .
H17B C17 H17C 109.5 . .
C20 C18 C14 111.88(17) . .
C20 C18 C19 110.12(18) . .
C14 C18 C19 110.33(18) . .
C20 C18 H18 108.1 . .
C14 C18 H18 108.1 . .
C19 C18 H18 108.1 . .
C18 C19 H19A 109.5 . .
C18 C19 H19B 109.5 . .
H19A C19 H19B 109.5 . .
C18 C19 H19C 109.5 . .
H19A C19 H19C 109.5 . .
H19B C19 H19C 109.5 . .
C18 C20 H20A 109.5 . .
C18 C20 H20B 109.5 . .
H20A C20 H20B 109.5 . .
C18 C20 H20C 109.5 . .
H20A C20 H20C 109.5 . .
H20B C20 H20C 109.5 . .
C22 C21 O2 110.6(6) . .
C22 C21 H21A 109.5 . .
O2 C21 H21A 109.5 . .
C22 C21 H21B 109.5 . .
O2 C21 H21B 109.5 . .
H21A C21 H21B 108.1 . .
C21 C22 C23 105.2(5) . .
C21 C22 H22A 110.7 . .
C23 C22 H22A 110.7 . .
C21 C22 H22B 110.7 . .
C23 C22 H22B 110.7 . .
H22A C22 H22B 108.8 . .
C22 C23 C24 107.7(5) . .
C22 C23 H23A 110.2 . .
C24 C23 H23A 110.2 . .
C22 C23 H23B 110.2 . .
C24 C23 H23B 110.2 . .
H23A C23 H23B 108.5 . .
O2 C24 C23 103.8(6) . .
O2 C24 H24A 111.0 . .
C23 C24 H24A 111.0 . .
O2 C24 H24B 111.0 . .
C23 C24 H24B 111.0 . .
H24A C24 H24B 109.0 . .
O3 C25 C26 104.8(11) . .
O3 C25 H25A 110.8 . .
C26 C25 H25A 110.8 . .
O3 C25 H25B 110.8 . .
C26 C25 H25B 110.8 . .
H25A C25 H25B 108.9 . .
C27 C26 C25 112.2(13) . .
C27 C26 H26A 109.2 . .
C25 C26 H26A 109.2 . .
C27 C26 H26B 109.2 . .
C25 C26 H26B 109.2 . .
H26A C26 H26B 107.9 . .
C26 C27 C28 99.6(13) . .
C26 C27 H27A 111.9 . .
C28 C27 H27A 111.9 . .
C26 C27 H27B 111.9 . .
C28 C27 H27B 111.9 . .
H27A C27 H27B 109.6 . .
O3 C28 C27 112.2(13) . .
O3 C28 H28A 109.2 . .
C27 C28 H28A 109.2 . .
O3 C28 H28B 109.2 . .
C27 C28 H28B 109.2 . .
H28A C28 H28B 107.9 . .
O4 C29 C30 105.0(7) . .
O4 C29 H29A 110.8 . .
C30 C29 H29A 110.8 . .
O4 C29 H29B 110.8 . .
C30 C29 H29B 110.8 . .
H29A C29 H29B 108.8 . .
C31 C30 C29 110.8(7) . .
C31 C30 H30A 109.5 . .
C29 C30 H30A 109.5 . .
C31 C30 H30B 109.5 . .
C29 C30 H30B 109.5 . .
H30A C30 H30B 108.1 . .
C32 C31 C30 101.7(7) . .
C32 C31 H31A 111.4 . .
C30 C31 H31A 111.4 . .
C32 C31 H31B 111.4 . .
C30 C31 H31B 111.4 . .
H31A C31 H31B 109.3 . .
C31 C32 O4 113.4(5) . .
C31 C32 H32A 108.9 . .
O4 C32 H32A 108.9 . .
C31 C32 H32B 108.9 . .
O4 C32 H32B 108.9 . .
H32A C32 H32B 107.7 . .
O5 C33 C34 111.9(9) . .
O5 C33 H33A 109.2 . .
C34 C33 H33A 109.2 . .
O5 C33 H33B 109.2 . .
C34 C33 H33B 109.2 . .
H33A C33 H33B 107.9 . .
C33 C34 C35 97.0(10) . .
C33 C34 H34A 112.4 . .
C35 C34 H34A 112.4 . .
C33 C34 H34B 112.4 . .
C35 C34 H34B 112.4 . .
H34A C34 H34B 109.9 . .
C36 C35 C34 109.9(9) . .
C36 C35 H35A 109.7 . .
C34 C35 H35A 109.7 . .
C36 C35 H35B 109.7 . .
C34 C35 H35B 109.7 . .
H35A C35 H35B 108.2 . .
C35 C36 O5 109.5(8) . .
C35 C36 H36A 109.8 . .
O5 C36 H36A 109.8 . .
C35 C36 H36B 109.8 . .
O5 C36 H36B 109.8 . .
H36A C36 H36B 108.2 . .
O3 Li1 O5 109.7(8) . .
O3 Li1 O1 113.9(5) . .
O5 Li1 O1 101.9(4) . .
O1 Li1 O1 83.64(15) . 3_566
O1 Li1 O4 111.2(3) . .
O1 Li1 O4 114.8(2) 3_566 .
O1 Li1 O2 117.8(3) . .
O1 Li1 O2 118.5(4) 3_566 .
O4 Li1 O2 109.0(4) . .
O3 Li1 Li1 131.3(6) . 3_566
O5 Li1 Li1 116.1(4) . 3_566
O1 Li1 Li1 41.94(10) . 3_566
O1 Li1 Li1 41.70(11) 3_566 3_566
O4 Li1 Li1 121.6(3) . 3_566
O2 Li1 Li1 129.3(4) . 3_566

loop_
_geom_bond_atom_site_label_1
_geom_bond_atom_site_label_2
_geom_bond_distance
_geom_bond_site_symmetry_2
O1 N5 1.289(2) .
O1 Li1 1.928(4) .
O1 Li1 1.937(4) 3_566
O2 C24 1.429(7) .
O2 C21 1.431(7) .
O2 Li1 1.956(7) .
O3 C25 1.385(12) .
O3 C28 1.390(12) .
O3 Li1 1.919(11) .
O4 C29 1.365(7) .
O4 C32 1.423(7) .
O4 Li1 1.950(7) .
O5 C33 1.335(11) .
O5 C36 1.423(11) .
O5 Li1 1.920(10) .
N1 C2 1.357(2) .
N1 N2 1.3620(19) .
N1 C9 1.4380(18) .
N2 N3 1.304(2) .
N3 C1 1.358(2) .
N4 N5 1.263(2) .
N4 C2 1.392(2) .
C1 C2 1.3867(19) .
C1 C3 1.473(2) .
C3 C8 1.374(3) .
C3 C4 1.401(2) .
C4 C5 1.387(3) .
C4 H4 0.9500 .
C5 C6 1.356(4) .
C5 H5 0.9500 .
C6 C7 1.384(4) .
C6 H6 0.9500 .
C7 C8 1.396(3) .
C7 H7 0.9500 .
C8 H8 0.9500 .
C9 C14 1.396(2) .
C9 C10 1.396(2) .
C10 C11 1.391(2) .
C10 C15 1.517(2) .
C11 C12 1.379(3) .
C11 H11 0.9500 .
C12 C13 1.386(3) .
C12 H12 0.9500 .
C13 C14 1.391(2) .
C13 H13 0.9500 .
C14 C18 1.517(2) .
C15 C17 1.503(3) .
C15 C16 1.525(3) .
C15 H15 1.0000 .
C16 H16A 0.9800 .
C16 H16B 0.9800 .
C16 H16C 0.9800 .
C17 H17A 0.9800 .
C17 H17B 0.9800 .
C17 H17C 0.9800 .
C18 C20 1.508(3) .
C18 C19 1.530(3) .
C18 H18 1.0000 .
C19 H19A 0.9800 .
C19 H19B 0.9800 .
C19 H19C 0.9800 .
C20 H20A 0.9800 .
C20 H20B 0.9800 .
C20 H20C 0.9800 .
C21 C22 1.406(8) .
C21 H21A 0.9900 .
C21 H21B 0.9900 .
C22 C23 1.446(7) .
C22 H22A 0.9900 .
C22 H22B 0.9900 .
C23 C24 1.501(7) .
C23 H23A 0.9900 .
C23 H23B 0.9900 .
C24 H24A 0.9900 .
C24 H24B 0.9900 .
C25 C26 1.435(12) .
C25 H25A 0.9900 .
C25 H25B 0.9900 .
C26 C27 1.358(12) .
C26 H26A 0.9900 .
C26 H26B 0.9900 .
C27 C28 1.461(12) .
C27 H27A 0.9900 .
C27 H27B 0.9900 .
C28 H28A 0.9900 .
C28 H28B 0.9900 .
C29 C30 1.432(9) .
C29 H29A 0.9900 .
C29 H29B 0.9900 .
C30 C31 1.415(9) .
C30 H30A 0.9900 .
C30 H30B 0.9900 .
C31 C32 1.334(8) .
C31 H31A 0.9900 .
C31 H31B 0.9900 .
C32 H32A 0.9900 .
C32 H32B 0.9900 .
C33 C34 1.384(11) .
C33 H33A 0.9900 .
C33 H33B 0.9900 .
C34 C35 1.443(10) .
C34 H34A 0.9900 .
C34 H34B 0.9900 .
C35 C36 1.285(10) .
C35 H35A 0.9900 .
C35 H35B 0.9900 .
C36 H36A 0.9900 .
C36 H36B 0.9900 .
Li1 Li1 2.881(7) 3_566

loop_
_geom_torsion_atom_site_label_1
_geom_torsion_atom_site_label_2
_geom_torsion_atom_site_label_3
_geom_torsion_atom_site_label_4
_geom_torsion
_geom_torsion_site_symmetry_1
C2 N1 N2 N3 -0.24(17) .
C9 N1 N2 N3 -178.15(13) .
N1 N2 N3 C1 0.46(17) .
C2 N4 N5 O1 179.27(14) .
Li1 O1 N5 N4 178.7(2) .
Li1 O1 N5 N4 -1.4(3) 3_566
N2 N3 C1 C2 -0.51(17) .
N2 N3 C1 C3 -176.73(13) .
N2 N1 C2 C1 -0.06(15) .
C9 N1 C2 C1 177.45(14) .
N2 N1 C2 N4 -177.85(14) .
C9 N1 C2 N4 -0.3(2) .
N3 C1 C2 N1 0.34(15) .
C3 C1 C2 N1 176.11(14) .
N3 C1 C2 N4 178.06(14) .
C3 C1 C2 N4 -6.2(2) .
N5 N4 C2 N1 -39.4(2) .
N5 N4 C2 C1 143.31(16) .
N3 C1 C3 C8 -171.17(15) .
C2 C1 C3 C8 13.5(2) .
N3 C1 C3 C4 9.8(2) .
C2 C1 C3 C4 -165.51(15) .
C8 C3 C4 C5 -0.7(3) .
C1 C3 C4 C5 178.38(15) .
C3 C4 C5 C6 -0.1(3) .
C4 C5 C6 C7 0.8(3) .
C5 C6 C7 C8 -0.7(4) .
C4 C3 C8 C7 0.7(3) .
C1 C3 C8 C7 -178.32(18) .
C6 C7 C8 C3 0.0(3) .
C2 N1 C9 C14 -87.5(2) .
N2 N1 C9 C14 89.84(19) .
C2 N1 C9 C10 96.8(2) .
N2 N1 C9 C10 -85.88(19) .
C14 C9 C10 C11 -1.8(3) .
N1 C9 C10 C11 173.70(17) .
C14 C9 C10 C15 176.50(19) .
N1 C9 C10 C15 -8.0(3) .
C9 C10 C11 C12 -0.2(3) .
C15 C10 C11 C12 -178.5(2) .
C10 C11 C12 C13 1.8(4) .
C11 C12 C13 C14 -1.5(4) .
C12 C13 C14 C9 -0.4(3) .
C12 C13 C14 C18 179.9(2) .
C10 C9 C14 C13 2.1(3) .
N1 C9 C14 C13 -173.45(17) .
C10 C9 C14 C18 -178.24(18) .
N1 C9 C14 C18 6.3(3) .
C11 C10 C15 C17 -64.6(3) .
C9 C10 C15 C17 117.2(2) .
C11 C10 C15 C16 59.6(3) .
C9 C10 C15 C16 -118.7(2) .
C13 C14 C18 C20 64.0(3) .
C9 C14 C18 C20 -115.7(2) .
C13 C14 C18 C19 -58.9(3) .
C9 C14 C18 C19 121.4(2) .
C24 O2 C21 C22 0.1(12) .
Li1 O2 C21 C22 -160.7(8) .
O2 C21 C22 C23 -12.6(10) .
C21 C22 C23 C24 19.9(8) .
C21 O2 C24 C23 11.9(10) .
Li1 O2 C24 C23 171.6(7) .
C22 C23 C24 O2 -19.8(8) .
C28 O3 C25 C26 13(2) .
Li1 O3 C25 C26 -162.2(18) .
O3 C25 C26 C27 -23.9(19) .
C25 C26 C27 C28 22.4(18) .
C25 O3 C28 C27 0(2) .
Li1 O3 C28 C27 175.9(14) .
C26 C27 C28 O3 -14(2) .
C32 O4 C29 C30 2.2(9) .
Li1 O4 C29 C30 152.9(7) .
O4 C29 C30 C31 -12.4(12) .
C29 C30 C31 C32 17.4(12) .
C30 C31 C32 O4 -16.2(11) .
C29 O4 C32 C31 9.4(11) .
Li1 O4 C32 C31 -144.4(7) .
C36 O5 C33 C34 37.8(14) .
Li1 O5 C33 C34 166.4(10) .
O5 C33 C34 C35 -34.6(14) .
C33 C34 C35 C36 16.1(14) .
C34 C35 C36 O5 5.3(16) .
C33 O5 C36 C35 -25.1(15) .
Li1 O5 C36 C35 -159.0(10) .
